data_7218790
loop_
_publ_author_name
'Tanaka, Tomohiro'
'Nouchi, Rie'
'Nakao, Yoshihide'
'Arikawa, Yasuhiro'
'Umakoshi, Keisuke'

_publ_section_title
;
 Highly luminescent imidoylamidinato platinum(ii) complexes formed by the
 coupling of 1H-pyrazole-1-carboxamidine with nitriles used as reaction
 solvents
;
_journal_issue 107
_journal_name_full 'RSC Adv.'
_journal_page_first 62186
_journal_paper_doi 10.1039/C4RA11744A
_journal_volume 4
_journal_year 2014
_chemical_formula_moiety 'C21 H18 N7 Pt 1+, B F4 1-, H2 O'
_chemical_formula_sum 'C21 H20 B F4 N7 O Pt'
_chemical_formula_weight 668.33
_chemical_name_systematic '[Pt(bpy){NH=C(pz)NC(Ph)=NH}]BF4.H2O'
_space_group_IT_number 14
_symmetry_cell_setting monoclinic
_symmetry_Int_Tables_number 14
_symmetry_space_group_name_Hall '-P 2yn'
_symmetry_space_group_name_H-M 'P 1 21/n 1'
_atom_sites_solution_hydrogens geom
_atom_sites_solution_primary direct
_atom_sites_solution_secondary difmap
_cell_angle_alpha 90.0000
_cell_angle_beta 90.037(5)
_cell_angle_gamma 90.0000
_cell_formula_units_Z 4
_cell_length_a 7.6686(18)
_cell_length_b 21.278(5)
_cell_length_c 13.326(4)
_cell_measurement_reflns_used 6837
_cell_measurement_temperature 93
_cell_measurement_theta_max 27.47
_cell_measurement_theta_min 3.06
_cell_volume 2174.4(10)
_computing_cell_refinement CrystalClear
_computing_data_collection 'CrystalClear (Rigaku Inc., 2008)'
_computing_data_reduction CrystalClear
_computing_molecular_graphics 'CrystalStructure 4.0'
_computing_publication_material 'CrystalStructure 4.0 (Rigaku, 2010)'
_computing_structure_refinement 'SHELXL97 (Sheldrick, 2008)'
_computing_structure_solution 'Il Milione (Burla, et al., 2007)'
_diffrn_ambient_temperature 93
_diffrn_detector_area_resol_mean 7.111
_diffrn_measured_fraction_theta_full 0.997
_diffrn_measured_fraction_theta_max 0.997
_diffrn_measurement_device_type 'Rigaku Saturn724'
_diffrn_measurement_method \w
_diffrn_radiation_type 'Mo K\a'
_diffrn_radiation_wavelength 0.71075
_diffrn_reflns_av_R_equivalents 0.0414
_diffrn_reflns_av_sigmaI/netI 0.0425
_diffrn_reflns_limit_h_max 9
_diffrn_reflns_limit_h_min -9
_diffrn_reflns_limit_k_max 27
_diffrn_reflns_limit_k_min -27
_diffrn_reflns_limit_l_max 17
_diffrn_reflns_limit_l_min -17
_diffrn_reflns_number 17722
_diffrn_reflns_theta_full 27.45
_diffrn_reflns_theta_max 27.45
_diffrn_standards_number 0
_exptl_absorpt_coefficient_mu 6.493
_exptl_absorpt_correction_T_max 0.723
_exptl_absorpt_correction_T_min 0.504
_exptl_absorpt_correction_type multi-scan
_exptl_absorpt_process_details 'REQAB (Rigaku, 1998)'
_exptl_crystal_colour yellow
_exptl_crystal_density_diffrn 2.041
_exptl_crystal_density_method 'not measured'
_exptl_crystal_description prism
_exptl_crystal_F_000 1288.00
_exptl_crystal_size_max 0.130
_exptl_crystal_size_mid 0.100
_exptl_crystal_size_min 0.050
_refine_diff_density_max 3.060
_refine_diff_density_min -1.380
_refine_ls_extinction_method none
_refine_ls_goodness_of_fit_ref 1.056
_refine_ls_hydrogen_treatment constr
_refine_ls_number_parameters 316
_refine_ls_number_reflns 4948
_refine_ls_number_restraints 0
_refine_ls_R_factor_gt 0.0322
_refine_ls_shift/su_max 0.001
_refine_ls_structure_factor_coef Fsqd
_refine_ls_weighting_details 'w = 1/[\s^2^(Fo^2^)+(0.0337P)^2^+0.0000P] where P=(Fo^2^+2Fc^2^)/3'
_refine_ls_weighting_scheme calc
_refine_ls_wR_factor_ref 0.0692
_reflns_number_gt 4159
_reflns_number_total 4948
_reflns_threshold_expression F^2^>2.0\s(F^2^)
_cod_data_source_file c4ra11744a2.cif
_cod_data_source_block 3b_1023403
_cod_original_cell_volume 2174.5(9)
_cod_database_code 7218790

loop_
_symmetry_equiv_pos_site_id
_symmetry_equiv_pos_as_xyz
1 +X,+Y,+Z
2 1/2-X,1/2+Y,1/2-Z
3 -X,-Y,-Z
4 1/2+X,1/2-Y,1/2+Z

loop_
_atom_site_label
_atom_site_type_symbol
_atom_site_fract_x
_atom_site_fract_y
_atom_site_fract_z
_atom_site_U_iso_or_equiv
_atom_site_adp_type
_atom_site_occupancy
_atom_site_symmetry_multiplicity
_atom_site_calc_flag
_atom_site_refinement_flags
Pt1 Pt 0.76897(2) 0.032313(7) 0.082860(12) 0.01608(6) Uani 1.0 4 d .
F1 F 0.1932(5) 0.16738(15) 0.6161(3) 0.0552(10) Uani 1.0 4 d .
F2 F -0.0951(5) 0.1678(2) 0.6424(3) 0.0773(13) Uani 1.0 4 d .
F3 F 0.0817(5) 0.12782(15) 0.7605(3) 0.0543(9) Uani 1.0 4 d .
F4 F 0.0743(5) 0.23249(14) 0.7323(3) 0.0598(10) Uani 1.0 4 d .
O1 O 0.5001(6) 0.10067(18) 0.6303(3) 0.0477(10) Uani 1.0 4 d .
N1 N 0.6393(5) -0.04732(17) 0.1028(3) 0.0235(9) Uani 1.0 4 d .
N3 N 0.6437(5) -0.08943(16) -0.0624(3) 0.0211(8) Uani 1.0 4 d .
N5 N 0.7837(5) 0.00919(17) -0.0606(3) 0.0192(8) Uani 1.0 4 d .
N11 N 0.8957(5) 0.11542(16) 0.0695(3) 0.0161(8) Uani 1.0 4 d .
N21 N 0.7554(5) 0.06249(17) 0.2274(3) 0.0188(8) Uani 1.0 4 d .
N31 N 0.5059(5) -0.14190(17) 0.0627(3) 0.0247(9) Uani 1.0 4 d .
N32 N 0.4224(5) -0.14382(18) 0.1534(3) 0.0280(10) Uani 1.0 4 d .
C2 C 0.6032(6) -0.0881(2) 0.0338(4) 0.0213(10) Uani 1.0 4 d .
C4 C 0.7277(6) -0.0413(2) -0.1066(4) 0.0196(10) Uani 1.0 4 d .
C12 C 0.8914(6) 0.1520(2) 0.1536(4) 0.0208(10) Uani 1.0 4 d .
C13 C 0.9618(6) 0.2117(3) 0.1529(4) 0.0273(11) Uani 1.0 4 d .
C14 C 1.0413(6) 0.2347(3) 0.0687(4) 0.0272(11) Uani 1.0 4 d .
C15 C 1.0503(6) 0.1966(2) -0.0161(4) 0.0248(10) Uani 1.0 4 d .
C16 C 0.9756(6) 0.1376(2) -0.0127(4) 0.0210(10) Uani 1.0 4 d .
C22 C 0.8149(6) 0.1219(2) 0.2427(4) 0.0206(10) Uani 1.0 4 d .
C23 C 0.8102(6) 0.1493(3) 0.3372(4) 0.0255(11) Uani 1.0 4 d .
C24 C 0.7448(6) 0.1154(3) 0.4173(4) 0.0292(12) Uani 1.0 4 d .
C25 C 0.6824(7) 0.0558(3) 0.4004(4) 0.0312(12) Uani 1.0 4 d .
C26 C 0.6906(6) 0.0301(3) 0.3057(4) 0.0254(11) Uani 1.0 4 d .
C33 C 0.3435(6) -0.1991(3) 0.1535(4) 0.0340(13) Uani 1.0 4 d .
C34 C 0.3752(7) -0.2328(3) 0.0647(4) 0.0323(12) Uani 1.0 4 d .
C35 C 0.4783(6) -0.1949(2) 0.0077(4) 0.0270(11) Uani 1.0 4 d .
C41 C 0.7543(6) -0.0492(3) -0.2171(4) 0.0233(10) Uani 1.0 4 d .
C42 C 0.6942(6) -0.1035(3) -0.2655(4) 0.0303(11) Uani 1.0 4 d .
C43 C 0.7171(7) -0.1101(3) -0.3671(4) 0.0342(13) Uani 1.0 4 d .
C44 C 0.8003(6) -0.0655(3) -0.4232(4) 0.0342(13) Uani 1.0 4 d .
C45 C 0.8598(7) -0.0112(3) -0.3771(4) 0.0341(12) Uani 1.0 4 d .
C46 C 0.8380(6) -0.0026(3) -0.2746(4) 0.0268(11) Uani 1.0 4 d .
B1 B 0.0648(9) 0.1744(3) 0.6883(5) 0.0341(14) Uani 1.0 4 d .
H1 H 0.6031 -0.0557 0.1640 0.0281 Uiso 1.0 4 calc R
H5 H 0.8357 0.0370 -0.0993 0.0231 Uiso 1.0 4 calc R
H13 H 0.9550 0.2371 0.2114 0.0327 Uiso 1.0 4 calc R
H14 H 1.0893 0.2759 0.0680 0.0326 Uiso 1.0 4 calc R
H15 H 1.1069 0.2109 -0.0752 0.0297 Uiso 1.0 4 calc R
H16 H 0.9810 0.1118 -0.0708 0.0251 Uiso 1.0 4 calc R
H23 H 0.8515 0.1909 0.3467 0.0306 Uiso 1.0 4 calc R
H24 H 0.7430 0.1330 0.4828 0.0350 Uiso 1.0 4 calc R
H25 H 0.6335 0.0323 0.4541 0.0375 Uiso 1.0 4 calc R
H26 H 0.6496 -0.0116 0.2954 0.0305 Uiso 1.0 4 calc R
H33 H 0.2737 -0.2142 0.2072 0.0407 Uiso 1.0 4 calc R
H34 H 0.3335 -0.2736 0.0480 0.0388 Uiso 1.0 4 calc R
H35 H 0.5222 -0.2037 -0.0575 0.0325 Uiso 1.0 4 calc R
H42 H 0.6378 -0.1357 -0.2282 0.0364 Uiso 1.0 4 calc R
H43 H 0.6739 -0.1467 -0.3993 0.0410 Uiso 1.0 4 calc R
H44 H 0.8170 -0.0716 -0.4931 0.0410 Uiso 1.0 4 calc R
H45 H 0.9160 0.0203 -0.4158 0.0409 Uiso 1.0 4 calc R
H46 H 0.8795 0.0346 -0.2433 0.0321 Uiso 1.0 4 calc R

loop_
_atom_site_aniso_label
_atom_site_aniso_U_11
_atom_site_aniso_U_22
_atom_site_aniso_U_33
_atom_site_aniso_U_12
_atom_site_aniso_U_13
_atom_site_aniso_U_23
Pt1 0.01425(9) 0.01679(10) 0.01720(10) 0.00108(7) 0.00026(6) 0.00104(7)
F1 0.077(3) 0.049(2) 0.0400(19) -0.0045(19) 0.0275(18) -0.0061(16)
F2 0.055(3) 0.120(4) 0.056(3) -0.004(3) -0.016(2) -0.008(3)
F3 0.074(3) 0.049(2) 0.040(2) -0.0066(18) 0.0079(18) 0.0074(16)
F4 0.096(3) 0.0391(19) 0.045(2) -0.0180(19) 0.028(2) -0.0104(16)
O1 0.063(3) 0.046(3) 0.034(3) -0.008(2) 0.0026(19) 0.0013(19)
N1 0.021(2) 0.028(2) 0.021(2) -0.0025(17) 0.0023(16) 0.0046(17)
N3 0.022(2) 0.0161(19) 0.025(2) -0.0015(16) -0.0038(16) 0.0004(16)
N5 0.0223(19) 0.0151(18) 0.0203(19) -0.0031(16) 0.0032(15) 0.0021(16)
N11 0.0148(17) 0.0178(18) 0.0157(18) 0.0010(15) -0.0015(14) 0.0002(15)
N21 0.0137(18) 0.023(2) 0.0194(19) 0.0050(16) -0.0022(14) 0.0017(16)
N31 0.022(2) 0.018(2) 0.034(3) 0.0014(16) -0.0030(17) 0.0054(18)
N32 0.026(3) 0.028(3) 0.031(3) -0.0046(18) -0.0055(18) 0.0072(18)
C2 0.015(2) 0.021(3) 0.028(3) -0.0028(18) -0.0015(18) 0.003(2)
C4 0.013(2) 0.021(3) 0.024(3) 0.0077(18) -0.0035(18) -0.0002(18)
C12 0.018(3) 0.024(3) 0.021(3) 0.0044(19) -0.0038(18) -0.0012(19)
C13 0.029(3) 0.026(3) 0.027(3) -0.000(2) -0.003(2) -0.007(2)
C14 0.028(3) 0.021(3) 0.033(3) -0.006(2) -0.005(2) 0.001(2)
C15 0.019(3) 0.026(3) 0.029(3) -0.002(2) -0.001(2) 0.004(2)
C16 0.017(3) 0.025(3) 0.021(3) 0.0007(19) -0.0002(18) 0.0019(19)
C22 0.015(2) 0.024(3) 0.023(3) 0.0045(19) -0.0016(18) 0.0010(19)
C23 0.025(3) 0.030(3) 0.022(3) 0.004(2) 0.0023(19) -0.006(2)
C24 0.031(3) 0.040(3) 0.017(3) 0.009(3) 0.001(2) -0.003(2)
C25 0.026(3) 0.046(3) 0.022(3) 0.010(3) 0.001(2) 0.007(3)
C26 0.020(3) 0.030(3) 0.026(3) -0.000(2) 0.0000(19) 0.003(2)
C33 0.023(3) 0.035(3) 0.044(4) -0.005(3) -0.013(3) 0.018(3)
C34 0.030(3) 0.020(3) 0.047(4) -0.007(3) -0.010(3) 0.004(3)
C35 0.025(3) 0.020(3) 0.036(3) -0.003(2) -0.005(2) 0.004(3)
C41 0.019(3) 0.027(3) 0.024(3) 0.009(2) -0.0011(19) -0.002(2)
C42 0.024(3) 0.030(3) 0.037(3) 0.005(3) 0.004(2) -0.010(3)
C43 0.027(3) 0.036(3) 0.040(3) 0.015(3) -0.006(3) -0.021(3)
C44 0.030(3) 0.047(4) 0.026(3) 0.018(3) -0.002(3) -0.009(3)
C45 0.036(3) 0.042(3) 0.024(3) 0.009(3) -0.001(3) 0.005(3)
C46 0.030(3) 0.031(3) 0.020(3) -0.004(3) 0.000(2) -0.000(2)
B1 0.050(4) 0.032(4) 0.020(3) -0.008(3) 0.004(3) 0.005(3)

loop_
_atom_type_symbol
_atom_type_description
_atom_type_scat_dispersion_real
_atom_type_scat_dispersion_imag
_atom_type_scat_source
C C 0.0033 0.0016
;
International Tables for Crystallography
(1992, Vol. C, Tables 4.2.6.8 and 6.1.1.4)
;
H H 0.0000 0.0000
;
International Tables for Crystallography
(1992, Vol. C, Table 6.1.1.4)
;
N N 0.0061 0.0033
;
International Tables for Crystallography
(1992, Vol. C, Tables 4.2.6.8 and 6.1.1.4)
;
Pt Pt -1.7033 8.3905
;
International Tables for Crystallography
(1992, Vol. C, Tables 4.2.6.8 and 6.1.1.4)
;
B B 0.0013 0.0007
;
International Tables for Crystallography
(1992, Vol. C, Tables 4.2.6.8 and 6.1.1.4)
;
F F 0.0171 0.0103
;
International Tables for Crystallography
(1992, Vol. C, Tables 4.2.6.8 and 6.1.1.4)
;
O O 0.0106 0.0060
;
International Tables for Crystallography
(1992, Vol. C, Tables 4.2.6.8 and 6.1.1.4)
;

loop_
_geom_angle_atom_site_label_1
_geom_angle_atom_site_label_2
_geom_angle_atom_site_label_3
_geom_angle
_geom_angle_publ_flag
N1 Pt1 N5 86.89(16) yes
N1 Pt1 N11 176.90(15) yes
N1 Pt1 N21 96.73(15) yes
N5 Pt1 N11 96.00(15) yes
N5 Pt1 N21 175.99(15) yes
N11 Pt1 N21 80.35(14) yes
Pt1 N1 C2 125.8(4) yes
C2 N3 C4 121.4(4) yes
Pt1 N5 C4 129.6(3) yes
Pt1 N11 C12 114.5(3) yes
Pt1 N11 C16 126.7(3) yes
C12 N11 C16 118.8(4) yes
Pt1 N21 C22 114.7(3) yes
Pt1 N21 C26 126.3(3) yes
C22 N21 C26 119.0(4) yes
N32 N31 C2 120.7(4) yes
N32 N31 C35 112.2(4) yes
C2 N31 C35 127.1(4) yes
N31 N32 C33 104.0(4) yes
N1 C2 N3 130.9(4) yes
N1 C2 N31 117.4(4) yes
N3 C2 N31 111.7(4) yes
N3 C4 N5 125.2(4) yes
N3 C4 C41 114.2(4) yes
N5 C4 C41 120.6(4) yes
N11 C12 C13 120.6(4) yes
N11 C12 C22 115.1(4) yes
C13 C12 C22 124.2(4) yes
C12 C13 C14 120.6(5) yes
C13 C14 C15 118.6(5) yes
C14 C15 C16 118.9(5) yes
N11 C16 C15 122.4(4) yes
N21 C22 C12 114.7(4) yes
N21 C22 C23 121.2(4) yes
C12 C22 C23 124.1(4) yes
C22 C23 C24 119.5(5) yes
C23 C24 C25 118.8(5) yes
C24 C25 C26 120.0(5) yes
N21 C26 C25 121.6(5) yes
N32 C33 C34 112.0(5) yes
C33 C34 C35 105.5(5) yes
N31 C35 C34 106.3(5) yes
C4 C41 C42 120.1(4) yes
C4 C41 C46 121.2(4) yes
C42 C41 C46 118.7(5) yes
C41 C42 C43 119.7(5) yes
C42 C43 C44 122.0(5) yes
C43 C44 C45 119.3(5) yes
C44 C45 C46 120.4(5) yes
C41 C46 C45 119.8(5) yes
F1 B1 F2 108.3(5) yes
F1 B1 F3 109.8(5) yes
F1 B1 F4 110.9(5) yes
F2 B1 F3 108.5(5) yes
F2 B1 F4 109.2(5) yes
F3 B1 F4 110.0(5) yes
Pt1 N1 H1 117.097 no
C2 N1 H1 117.088 no
Pt1 N5 H5 115.181 no
C4 N5 H5 115.177 no
C12 C13 H13 119.691 no
C14 C13 H13 119.688 no
C13 C14 H14 120.685 no
C15 C14 H14 120.688 no
C14 C15 H15 120.549 no
C16 C15 H15 120.555 no
N11 C16 H16 118.799 no
C15 C16 H16 118.796 no
C22 C23 H23 120.266 no
C24 C23 H23 120.266 no
C23 C24 H24 120.628 no
C25 C24 H24 120.619 no
C24 C25 H25 119.989 no
C26 C25 H25 119.987 no
N21 C26 H26 119.198 no
C25 C26 H26 119.177 no
N32 C33 H33 124.027 no
C34 C33 H33 124.017 no
C33 C34 H34 127.230 no
C35 C34 H34 127.242 no
N31 C35 H35 126.856 no
C34 C35 H35 126.860 no
C41 C42 H42 120.147 no
C43 C42 H42 120.147 no
C42 C43 H43 119.012 no
C44 C43 H43 119.008 no
C43 C44 H44 120.321 no
C45 C44 H44 120.345 no
C44 C45 H45 119.782 no
C46 C45 H45 119.791 no
C41 C46 H46 120.075 no
C45 C46 H46 120.076 no

loop_
_geom_bond_atom_site_label_1
_geom_bond_atom_site_label_2
_geom_bond_distance
_geom_bond_publ_flag
Pt1 N1 1.983(4) yes
Pt1 N5 1.977(4) yes
Pt1 N11 2.026(4) yes
Pt1 N21 2.033(4) yes
F1 B1 1.385(7) yes
F2 B1 1.378(8) yes
F3 B1 1.387(7) yes
F4 B1 1.371(7) yes
N1 C2 1.294(6) yes
N3 C2 1.320(6) yes
N3 C4 1.346(6) yes
N5 C4 1.309(6) yes
N11 C12 1.365(6) yes
N11 C16 1.342(6) yes
N21 C22 1.360(6) yes
N21 C26 1.347(6) yes
N31 N32 1.368(6) yes
N31 C2 1.420(6) yes
N31 C35 1.362(6) yes
N32 C33 1.322(7) yes
C4 C41 1.497(7) yes
C12 C13 1.381(7) yes
C12 C22 1.471(6) yes
C13 C14 1.368(7) yes
C14 C15 1.393(7) yes
C15 C16 1.380(7) yes
C22 C23 1.388(7) yes
C23 C24 1.382(7) yes
C24 C25 1.375(8) yes
C25 C26 1.376(7) yes
C33 C34 1.406(8) yes
C34 C35 1.362(7) yes
C41 C42 1.401(7) yes
C41 C46 1.409(7) yes
C42 C43 1.372(8) yes
C43 C44 1.366(8) yes
C44 C45 1.385(8) yes
C45 C46 1.388(7) yes
N1 H1 0.880 no
N5 H5 0.880 no
C13 H13 0.950 no
C14 H14 0.950 no
C15 H15 0.950 no
C16 H16 0.950 no
C23 H23 0.950 no
C24 H24 0.950 no
C25 H25 0.950 no
C26 H26 0.950 no
C33 H33 0.950 no
C34 H34 0.950 no
C35 H35 0.950 no
C42 H42 0.950 no
C43 H43 0.950 no
C44 H44 0.950 no
C45 H45 0.950 no
C46 H46 0.950 no

loop_
_geom_contact_atom_site_label_1
_geom_contact_atom_site_label_2
_geom_contact_distance
_geom_contact_publ_flag
_geom_contact_site_symmetry_2
Pt1 N3 3.373(4) no .
N1 N32 2.727(6) no .
N1 C4 2.874(6) no .
N1 C26 3.190(6) no .
N3 N32 3.535(6) no .
N3 C35 2.742(6) no .
N3 C42 2.751(7) no .
N5 C2 2.790(6) no .
N5 C16 3.168(6) no .
N5 C46 2.894(6) no .
N11 C14 2.774(6) no .
N21 C24 2.771(6) no .
N31 C4 3.546(6) no .
C2 C33 3.477(7) no .
C2 C34 3.565(7) no .
C12 C15 2.739(7) no .
C13 C16 2.715(7) no .
C13 C23 3.026(7) no .
C22 C25 2.727(7) no .
C23 C26 2.729(7) no .
C41 C44 2.791(7) no .
C42 C45 2.772(7) no .
C43 C46 2.758(8) no .
Pt1 N3 3.401(4) no 3_655
Pt1 N5 3.555(4) no 3_755
Pt1 C2 3.459(5) no 3_655
F1 O1 2.755(6) no .
F1 C13 3.331(6) no 4_455
F1 C14 3.444(6) no 4_455
F1 C34 3.254(6) no 2_555
F1 C44 3.364(7) no 3_655
F2 O1 3.420(6) no 1_455
F2 C24 3.426(6) no 1_455
F2 C33 3.388(7) no 3_556
F3 N1 3.290(5) no 3_656
F3 C15 3.326(6) no 1_456
F3 C16 3.137(6) no 1_456
F3 C46 3.378(6) no 1_456
F4 C13 3.371(6) no 4_455
F4 C15 3.445(6) no 1_456
F4 C23 3.399(6) no 4_455
F4 C35 3.574(6) no 2_555
O1 F1 2.755(6) no .
O1 F2 3.420(6) no 1_655
O1 N32 3.083(6) no 3_656
O1 C24 3.419(6) no .
O1 C25 3.502(7) no .
O1 C26 3.257(6) no 3_656
N1 F3 3.290(5) no 3_656
N1 N5 3.390(6) no 3_655
N1 C4 3.387(6) no 3_655
N3 Pt1 3.401(4) no 3_655
N3 N11 3.577(5) no 3_755
N3 C15 3.435(6) no 3_755
N3 C16 3.252(6) no 3_755
N5 Pt1 3.555(4) no 3_755
N5 N1 3.390(6) no 3_655
N5 N31 3.592(6) no 3_655
N5 N32 3.497(6) no 3_655
N5 C2 3.428(6) no 3_655
N11 N3 3.577(5) no 3_755
N11 N31 3.591(5) no 3_655
N11 C4 3.328(6) no 3_755
N11 C35 3.484(6) no 3_655
N21 C42 3.593(6) no 3_655
N21 C46 3.426(6) no 3_755
N31 N5 3.592(6) no 3_655
N31 N11 3.591(5) no 3_655
N32 O1 3.083(6) no 3_656
N32 N5 3.497(6) no 3_655
N32 C16 3.583(6) no 3_655
C2 Pt1 3.459(5) no 3_655
C2 N5 3.428(6) no 3_655
C2 C15 3.528(6) no 3_755
C2 C16 3.409(6) no 3_755
C4 N1 3.387(6) no 3_655
C4 N11 3.328(6) no 3_755
C4 C16 3.450(6) no 3_755
C12 C41 3.589(7) no 3_755
C13 F1 3.331(6) no 4_554
C13 F4 3.371(6) no 4_554
C13 C33 3.533(7) no 2_655
C14 F1 3.444(6) no 4_554
C15 F3 3.326(6) no 1_654
C15 F4 3.445(6) no 1_654
C15 N3 3.435(6) no 3_755
C15 C2 3.528(6) no 3_755
C15 C33 3.531(7) no 3_655
C15 C34 3.415(7) no 3_655
C16 F3 3.137(6) no 1_654
C16 N3 3.252(6) no 3_755
C16 N32 3.583(6) no 3_655
C16 C2 3.409(6) no 3_755
C16 C4 3.450(6) no 3_755
C16 C33 3.349(7) no 3_655
C16 C34 3.438(7) no 3_655
C23 F4 3.399(6) no 4_554
C24 F2 3.426(6) no 1_655
C24 O1 3.419(6) no .
C25 O1 3.502(7) no .
C25 C42 3.549(7) no 3_655
C25 C43 3.304(7) no 3_655
C25 C45 3.560(7) no 1_556
C26 O1 3.257(6) no 3_656
C26 C42 3.382(7) no 3_655
C26 C45 3.598(7) no 3_755
C33 F2 3.388(7) no 3_556
C33 C13 3.533(7) no 2_645
C33 C15 3.531(7) no 3_655
C33 C16 3.349(7) no 3_655
C34 F1 3.254(6) no 2_545
C34 C15 3.415(7) no 3_655
C34 C16 3.438(7) no 3_655
C35 F4 3.574(6) no 2_545
C35 N11 3.484(6) no 3_655
C41 C12 3.589(7) no 3_755
C42 N21 3.593(6) no 3_655
C42 C25 3.549(7) no 3_655
C42 C26 3.382(7) no 3_655
C43 C25 3.304(7) no 3_655
C44 F1 3.364(7) no 3_655
C45 C25 3.560(7) no 1_554
C45 C26 3.598(7) no 3_755
C46 F3 3.378(6) no 1_654
C46 N21 3.426(6) no 3_755
Pt1 H16 3.1143 no .
Pt1 H26 3.1202 no .
N1 H5 3.5692 no .
N1 H26 2.6784 no .
N3 H1 3.1169 no .
N3 H5 3.1054 no .
N3 H35 2.6041 no .
N3 H42 2.4188 no .
N5 H1 3.5756 no .
N5 H16 2.6591 no .
N5 H46 2.6013 no .
N11 H5 2.8379 no .
N11 H13 3.2385 no .
N11 H15 3.2365 no .
N21 H1 2.8982 no .
N21 H23 3.2465 no .
N21 H25 3.2278 no .
N31 H1 2.3960 no .
N31 H33 3.0407 no .
N31 H34 3.1036 no .
N32 H1 2.3360 no .
N32 H34 3.1712 no .
N32 H35 3.1788 no .
C2 H35 2.8129 no .
C4 H42 2.6711 no .
C4 H46 2.6998 no .
C12 H14 3.2489 no .
C12 H16 3.1862 no .
C12 H23 2.7207 no .
C13 H15 3.2375 no .
C13 H23 2.7544 no .
C14 H16 3.2426 no .
C15 H13 3.2360 no .
C16 H5 2.6576 no .
C16 H14 3.2523 no .
C22 H13 2.7085 no .
C22 H24 3.2556 no .
C22 H26 3.1889 no .
C23 H13 2.7454 no .
C23 H25 3.2348 no .
C24 H26 3.2357 no .
C25 H23 3.2355 no .
C26 H1 2.7102 no .
C26 H24 3.2446 no .
C33 H35 3.1298 no .
C35 H33 3.1151 no .
C41 H5 2.4937 no .
C41 H43 3.2525 no .
C41 H45 3.2782 no .
C42 H44 3.2486 no .
C42 H46 3.2785 no .
C43 H45 3.2322 no .
C44 H42 3.2467 no .
C44 H46 3.2633 no .
C45 H43 3.2301 no .
C46 H5 2.4840 no .
C46 H42 3.2800 no .
C46 H44 3.2652 no .
H1 H26 2.0185 no .
H5 H16 1.9792 no .
H5 H46 1.9500 no .
H13 H14 2.3234 no .
H13 H23 2.2018 no .
H14 H15 2.3605 no .
H15 H16 2.3210 no .
H16 H46 2.9297 no .
H23 H24 2.3453 no .
H24 H25 2.3341 no .
H25 H26 2.3145 no .
H33 H34 2.5120 no .
H34 H35 2.5064 no .
H35 H42 2.8384 no .
H42 H43 2.3099 no .
H43 H44 2.3067 no .
H44 H45 2.3374 no .
H45 H46 2.3359 no .
Pt1 H5 3.3781 no 3_755
F1 H13 3.1258 no 4_455
F1 H14 3.3309 no 4_455
F1 H34 2.5303 no 2_555
F1 H35 3.2965 no 2_555
F1 H43 3.0952 no 3_655
F1 H44 2.6159 no 3_655
F2 H14 2.8761 no 4_355
F2 H24 2.5701 no 1_455
F2 H33 2.6218 no 3_556
F2 H34 3.4674 no 2_555
F2 H35 3.0127 no 2_555
F2 H44 3.5628 no 3_655
F2 H45 3.2329 no 1_456
F2 H46 3.2225 no 1_456
F3 H1 3.0348 no 3_656
F3 H5 3.2853 no 1_456
F3 H15 2.8209 no 1_456
F3 H16 2.4021 no 1_456
F3 H26 3.3051 no 3_656
F3 H33 3.3155 no 3_556
F3 H45 3.5163 no 1_456
F3 H46 2.5176 no 1_456
F4 H13 3.0034 no 4_455
F4 H15 2.6182 no 1_456
F4 H23 3.0813 no 4_455
F4 H33 2.8159 no 3_556
F4 H35 2.7960 no 2_555
F4 H42 3.2431 no 2_555
O1 H1 3.0098 no 3_656
O1 H14 2.8382 no 4_455
O1 H24 2.7956 no .
O1 H25 2.9468 no .
O1 H25 3.2116 no 3_656
O1 H26 2.4277 no 3_656
O1 H43 3.4945 no 3_655
O1 H44 3.1038 no 3_655
N1 H16 3.2469 no 3_755
N3 H16 3.4136 no 3_755
N5 H1 3.4162 no 3_655
N5 H16 3.5972 no 3_755
N21 H42 3.3937 no 3_655
N21 H46 3.4859 no 3_755
N31 H5 3.4761 no 3_655
N31 H15 3.3172 no 3_755
N32 H5 3.0991 no 3_655
N32 H13 3.2475 no 2_645
N32 H16 3.3528 no 3_655
N32 H46 3.4926 no 3_655
C2 H15 3.4752 no 3_755
C2 H16 3.2654 no 3_755
C4 H1 3.3573 no 3_655
C4 H16 3.5806 no 3_755
C12 H35 3.5924 no 3_655
C13 H33 3.1728 no 2_655
C14 H24 3.4090 no 4_554
C14 H33 3.4799 no 2_655
C14 H34 3.3695 no 3_655
C14 H35 3.4155 no 3_755
C15 H33 3.5766 no 3_655
C15 H34 3.3947 no 3_655
C15 H35 3.4246 no 3_755
C22 H42 3.4885 no 3_655
C23 H15 3.5559 no 4_455
C23 H34 3.5354 no 2_655
C24 H14 3.2870 no 4_455
C24 H43 3.2880 no 3_655
C24 H45 3.2803 no 1_556
C25 H43 3.3483 no 3_655
C25 H44 3.2289 no 1_556
C25 H45 3.1258 no 1_556
C25 H45 3.4857 no 3_755
C26 H42 3.5291 no 3_655
C26 H44 3.5784 no 1_556
C26 H45 3.5212 no 3_755
C33 H13 2.7324 no 2_645
C33 H16 3.2949 no 3_655
C33 H23 3.3083 no 2_645
C33 H43 3.5985 no 4_445
C34 H13 3.3165 no 2_645
C34 H23 2.9003 no 2_645
C34 H43 3.0301 no 4_445
C35 H15 3.3229 no 3_755
C35 H23 3.3710 no 2_645
C41 H26 3.5140 no 3_655
C43 H25 3.3633 no 3_655
C43 H34 2.8653 no 4_544
C44 H25 2.9383 no 1_554
C44 H25 3.4251 no 3_655
C44 H34 3.4558 no 4_544
C44 H45 3.2044 no 3_754
C45 H25 2.9878 no 1_554
C45 H44 3.4995 no 3_754
C45 H45 3.2585 no 3_754
B1 H13 3.5490 no 4_455
B1 H15 3.2624 no 1_456
B1 H16 3.5356 no 1_456
B1 H33 3.0666 no 3_556
B1 H34 3.4277 no 2_555
B1 H35 3.1963 no 2_555
B1 H44 3.5165 no 3_655
B1 H46 3.4196 no 1_456
H1 F3 3.0348 no 3_656
H1 O1 3.0098 no 3_656
H1 N5 3.4162 no 3_655
H1 C4 3.3573 no 3_655
H1 H5 3.4958 no 3_655
H5 Pt1 3.3781 no 3_755
H5 F3 3.2853 no 1_654
H5 N31 3.4761 no 3_655
H5 N32 3.0991 no 3_655
H5 H1 3.4958 no 3_655
H13 F1 3.1258 no 4_554
H13 F4 3.0034 no 4_554
H13 N32 3.2475 no 2_655
H13 C33 2.7324 no 2_655
H13 C34 3.3165 no 2_655
H13 B1 3.5490 no 4_554
H13 H33 2.5638 no 2_655
H13 H34 3.5992 no 2_655
H14 F1 3.3309 no 4_554
H14 F2 2.8761 no 4_654
H14 O1 2.8382 no 4_554
H14 C24 3.2870 no 4_554
H14 H24 2.5367 no 4_554
H14 H33 3.1810 no 2_655
H14 H34 3.5915 no 3_655
H14 H35 3.3553 no 3_755
H14 H43 3.4396 no 2_654
H15 F3 2.8209 no 1_654
H15 F4 2.6182 no 1_654
H15 N31 3.3172 no 3_755
H15 C2 3.4752 no 3_755
H15 C23 3.5559 no 4_554
H15 C35 3.3229 no 3_755
H15 B1 3.2624 no 1_654
H15 H23 2.9942 no 4_554
H15 H24 3.5653 no 4_554
H15 H33 3.4075 no 3_655
H15 H35 3.3517 no 3_755
H16 F3 2.4021 no 1_654
H16 N1 3.2469 no 3_755
H16 N3 3.4136 no 3_755
H16 N5 3.5972 no 3_755
H16 N32 3.3528 no 3_655
H16 C2 3.2654 no 3_755
H16 C4 3.5806 no 3_755
H16 C33 3.2949 no 3_655
H16 B1 3.5356 no 1_654
H16 H33 3.4447 no 3_655
H23 F4 3.0813 no 4_554
H23 C33 3.3083 no 2_655
H23 C34 2.9003 no 2_655
H23 C35 3.3710 no 2_655
H23 H15 2.9942 no 4_455
H23 H33 3.5851 no 2_655
H23 H34 2.8929 no 2_655
H24 F2 2.5701 no 1_655
H24 O1 2.7956 no .
H24 C14 3.4090 no 4_455
H24 H14 2.5367 no 4_455
H24 H15 3.5653 no 4_455
H24 H43 3.3973 no 3_655
H24 H45 3.0550 no 1_556
H25 O1 2.9468 no .
H25 O1 3.2116 no 3_656
H25 C43 3.3633 no 3_655
H25 C44 2.9383 no 1_556
H25 C44 3.4251 no 3_655
H25 C45 2.9878 no 1_556
H25 H25 2.7531 no 3_656
H25 H43 3.4668 no 3_655
H25 H44 2.7133 no 1_556
H25 H44 3.5931 no 3_655
H25 H45 2.7852 no 1_556
H26 F3 3.3051 no 3_656
H26 O1 2.4277 no 3_656
H26 C41 3.5140 no 3_655
H26 H44 3.3497 no 1_556
H33 F2 2.6218 no 3_556
H33 F3 3.3155 no 3_556
H33 F4 2.8159 no 3_556
H33 C13 3.1728 no 2_645
H33 C14 3.4799 no 2_645
H33 C15 3.5766 no 3_655
H33 B1 3.0666 no 3_556
H33 H13 2.5638 no 2_645
H33 H14 3.1810 no 2_645
H33 H15 3.4075 no 3_655
H33 H16 3.4447 no 3_655
H33 H23 3.5851 no 2_645
H33 H42 3.4692 no 4_445
H33 H43 3.3703 no 4_445
H34 F1 2.5303 no 2_545
H34 F2 3.4674 no 2_545
H34 C14 3.3695 no 3_655
H34 C15 3.3947 no 3_655
H34 C23 3.5354 no 2_645
H34 C43 2.8653 no 4_445
H34 C44 3.4558 no 4_445
H34 B1 3.4277 no 2_545
H34 H13 3.5992 no 2_645
H34 H14 3.5915 no 3_655
H34 H23 2.8929 no 2_645
H34 H43 2.2067 no 4_445
H34 H44 3.3416 no 4_445
H35 F1 3.2965 no 2_545
H35 F2 3.0127 no 2_545
H35 F4 2.7960 no 2_545
H35 C12 3.5924 no 3_655
H35 C14 3.4155 no 3_755
H35 C15 3.4246 no 3_755
H35 B1 3.1963 no 2_545
H35 H14 3.3553 no 3_755
H35 H15 3.3517 no 3_755
H42 F4 3.2431 no 2_545
H42 N21 3.3937 no 3_655
H42 C22 3.4885 no 3_655
H42 C26 3.5291 no 3_655
H42 H33 3.4692 no 4_544
H43 F1 3.0952 no 3_655
H43 O1 3.4945 no 3_655
H43 C24 3.2880 no 3_655
H43 C25 3.3483 no 3_655
H43 C33 3.5985 no 4_544
H43 C34 3.0301 no 4_544
H43 H14 3.4396 no 2_644
H43 H24 3.3973 no 3_655
H43 H25 3.4668 no 3_655
H43 H33 3.3703 no 4_544
H43 H34 2.2067 no 4_544
H44 F1 2.6159 no 3_655
H44 F2 3.5628 no 3_655
H44 O1 3.1038 no 3_655
H44 C25 3.2289 no 1_554
H44 C26 3.5784 no 1_554
H44 C45 3.4995 no 3_754
H44 B1 3.5165 no 3_655
H44 H25 2.7133 no 1_554
H44 H25 3.5931 no 3_655
H44 H26 3.3497 no 1_554
H44 H34 3.3416 no 4_544
H44 H45 2.6192 no 3_754
H45 F2 3.2329 no 1_654
H45 F3 3.5163 no 1_654
H45 C24 3.2803 no 1_554
H45 C25 3.1258 no 1_554
H45 C25 3.4857 no 3_755
H45 C26 3.5212 no 3_755
H45 C44 3.2044 no 3_754
H45 C45 3.2585 no 3_754
H45 H24 3.0550 no 1_554
H45 H25 2.7852 no 1_554
H45 H44 2.6192 no 3_754
H45 H45 2.7286 no 3_754
H46 F2 3.2225 no 1_654
H46 F3 2.5176 no 1_654
H46 N21 3.4859 no 3_755
H46 N32 3.4926 no 3_655
H46 B1 3.4196 no 1_654

loop_
_geom_hbond_atom_site_label_D
_geom_hbond_atom_site_label_H
_geom_hbond_atom_site_label_A
_geom_hbond_distance_DA
_geom_hbond_distance_DH
_geom_hbond_distance_HA
_geom_hbond_angle_DHA
_geom_hbond_publ_flag
N1 H1 N32 2.727(6) 0.880 2.336 107.1 no

loop_
_geom_torsion_atom_site_label_1
_geom_torsion_atom_site_label_2
_geom_torsion_atom_site_label_3
_geom_torsion_atom_site_label_4
_geom_torsion
_geom_torsion_publ_flag
N1 Pt1 N5 C4 -2.1(3) no
N5 Pt1 N1 C2 0.9(3) no
N1 Pt1 N21 C22 -172.4(3) no
N1 Pt1 N21 C26 5.9(3) no
N21 Pt1 N1 C2 179.2(3) no
N5 Pt1 N11 C12 170.9(3) no
N5 Pt1 N11 C16 -6.9(3) no
N11 Pt1 N5 C4 179.0(3) no
N11 Pt1 N21 C22 6.6(2) no
N11 Pt1 N21 C26 -175.2(3) no
N21 Pt1 N11 C12 -7.4(2) no
N21 Pt1 N11 C16 174.8(3) no
Pt1 N1 C2 N3 2.2(7) no
Pt1 N1 C2 N31 -178.9(3) no
C2 N3 C4 N5 3.1(7) no
C2 N3 C4 C41 -176.8(4) no
C4 N3 C2 N1 -4.7(7) no
C4 N3 C2 N31 176.3(4) no
Pt1 N5 C4 N3 0.5(7) no
Pt1 N5 C4 C41 -179.6(3) no
Pt1 N11 C12 C13 -175.4(3) no
Pt1 N11 C12 C22 7.1(5) no
Pt1 N11 C16 C15 176.3(3) no
C12 N11 C16 C15 -1.5(6) no
C16 N11 C12 C13 2.6(6) no
C16 N11 C12 C22 -174.9(4) no
Pt1 N21 C22 C12 -4.7(5) no
Pt1 N21 C22 C23 178.6(3) no
Pt1 N21 C26 C25 -177.8(3) no
C22 N21 C26 C25 0.3(6) no
C26 N21 C22 C12 176.9(4) no
C26 N21 C22 C23 0.2(6) no
N32 N31 C2 N1 13.7(6) no
N32 N31 C2 N3 -167.1(4) no
C2 N31 N32 C33 178.5(4) no
N32 N31 C35 C34 -0.7(5) no
C35 N31 N32 C33 0.3(5) no
C2 N31 C35 C34 -178.7(4) no
C35 N31 C2 N1 -168.3(4) no
C35 N31 C2 N3 10.8(6) no
N31 N32 C33 C34 0.2(5) no
N3 C4 C41 C42 -0.3(6) no
N3 C4 C41 C46 179.2(4) no
N5 C4 C41 C42 179.8(4) no
N5 C4 C41 C46 -0.7(6) no
N11 C12 C13 C14 -1.7(7) no
N11 C12 C22 N21 -1.6(6) no
N11 C12 C22 C23 175.0(4) no
C13 C12 C22 N21 -179.0(4) no
C13 C12 C22 C23 -2.4(7) no
C22 C12 C13 C14 175.5(4) no
C12 C13 C14 C15 -0.3(7) no
C13 C14 C15 C16 1.4(7) no
C14 C15 C16 N11 -0.5(7) no
N21 C22 C23 C24 0.4(7) no
C12 C22 C23 C24 -176.0(4) no
C22 C23 C24 C25 -1.5(7) no
C23 C24 C25 C26 2.0(7) no
C24 C25 C26 N21 -1.5(7) no
N32 C33 C34 C35 -0.6(6) no
C33 C34 C35 N31 0.7(5) no
C4 C41 C42 C43 179.2(4) no
C4 C41 C46 C45 -179.6(4) no
C42 C41 C46 C45 -0.2(7) no
C46 C41 C42 C43 -0.3(7) no
C41 C42 C43 C44 1.2(7) no
C42 C43 C44 C45 -1.6(8) no
C43 C44 C45 C46 1.1(8) no
C44 C45 C46 C41 -0.2(7) no
